data_7104946
loop_
_publ_author_name
'Shimada, Shigeru'
'Maruyama, Junpei'
'Choe, Yoong-Kee'
'Yamashita, Takashi'

_publ_section_title
;
 A unique Bi-Bi bond forming reaction using organobismuth oxides and
 phosphorus compounds bearing a P(=O)H group.
;
_journal_issue 41
_journal_name_full 'Chemical communications (Cambridge, England)'
_journal_page_first 6168
_journal_page_last 6170
_journal_paper_doi 10.1039/b914316e
_journal_year 2009
_chemical_formula_moiety 'C30 H30 Bi2 N2, C7 H8 '
_chemical_formula_sum 'C37 H38 Bi2 N2'
_chemical_formula_weight 928.68
_space_group_IT_number 2
_symmetry_cell_setting triclinic
_symmetry_Int_Tables_number 2
_symmetry_space_group_name_Hall '-P 1'
_symmetry_space_group_name_H-M 'P -1'
_atom_sites_solution_hydrogens geom
_atom_sites_solution_primary heavy
_atom_sites_solution_secondary difmap
_audit_creation_date 2007-12-12
_audit_creation_method 'by CrystalStructure 3.8'
_cell_angle_alpha 69.858(1)
_cell_angle_beta 70.943(1)
_cell_angle_gamma 65.058(1)
_cell_formula_units_Z 1
_cell_length_a 8.8609(6)
_cell_length_b 9.3401(6)
_cell_length_c 11.5513(8)
_cell_measurement_reflns_used 3394
_cell_measurement_temperature 153(2)
_cell_measurement_theta_max 28.2
_cell_measurement_theta_min 2.5
_cell_volume 795.16(9)
_computing_cell_refinement 'Bruker SMART'
_computing_data_collection 'Bruker SMART'
_computing_data_reduction CrystalStructure
_computing_publication_material 'CrystalStructure 3.8'
_computing_structure_refinement CRYSTALS
_computing_structure_solution 'DIRDIF99 (PATTY)'
_diffrn_ambient_temperature 153(2)
_diffrn_detector_area_resol_mean '8.366 [pixels/mm]'
_diffrn_measured_fraction_theta_full 0.963
_diffrn_measured_fraction_theta_max 0.878
_diffrn_measurement_device_type 'CCD area detector'
_diffrn_measurement_method 'phi and omega scans'
_diffrn_radiation_monochromator graphite
_diffrn_radiation_source 'rotating anode'
_diffrn_radiation_type 'Mo K\a'
_diffrn_radiation_wavelength 0.71069
_diffrn_reflns_av_R_equivalents 0.014
_diffrn_reflns_limit_h_max 11
_diffrn_reflns_limit_h_min -11
_diffrn_reflns_limit_k_max 12
_diffrn_reflns_limit_k_min -12
_diffrn_reflns_limit_l_max 10
_diffrn_reflns_limit_l_min -15
_diffrn_reflns_number 4831
_diffrn_reflns_theta_full 27.00
_diffrn_reflns_theta_max 28.24
_exptl_absorpt_coefficient_mu 11.058
_exptl_absorpt_correction_T_max 0.414
_exptl_absorpt_correction_T_min 0.269
_exptl_absorpt_correction_type empirical
_exptl_absorpt_process_details
;
SADABS; Sheldrick 1996
;
_exptl_crystal_colour orange-red
_exptl_crystal_density_diffrn 1.939
_exptl_crystal_density_method 'not measured'
_exptl_crystal_description prismatic
_exptl_crystal_F_000 440.00
_exptl_crystal_size_max 0.14
_exptl_crystal_size_mid 0.08
_exptl_crystal_size_min 0.08
_refine_diff_density_max 0.92
_refine_diff_density_min -1.30
_refine_ls_extinction_method none
_refine_ls_goodness_of_fit_ref 1.028
_refine_ls_hydrogen_treatment constr
_refine_ls_number_parameters 214
_refine_ls_number_reflns 3355
_refine_ls_R_factor_gt 0.0229
_refine_ls_shift/su_max 0.0000
_refine_ls_structure_factor_coef Fsqd
_refine_ls_weighting_details 'w = 1/[1.0000\s(Fo^2^) + 0.0800]/(4Fo^2^)'
_refine_ls_weighting_scheme calc
_refine_ls_wR_factor_ref 0.0582
_reflns_number_gt 3177
_reflns_number_total 3355
_reflns_threshold_expression F^2^>2.0\s(F^2^)
_cod_data_source_file b914316e.txt
_cod_data_source_block compound-1c
_cod_original_formula_sum 'C37 H38 Bi2 N2 '
_cod_database_code 7104946

loop_
_symmetry_equiv_pos_site_id
_symmetry_equiv_pos_as_xyz
1 +X,+Y,+Z
2 -X,-Y,-Z

loop_
_atom_site_label
_atom_site_type_symbol
_atom_site_fract_x
_atom_site_fract_y
_atom_site_fract_z
_atom_site_U_iso_or_equiv
_atom_site_adp_type
_atom_site_occupancy
_atom_site_symmetry_multiplicity
_atom_site_calc_flag
_atom_site_refinement_flags
_atom_site_disorder_assembly
_atom_site_disorder_group
Bi(1) Bi 0.11741(2) 0.06421(2) 0.02449(2) 0.01781(4) Uani 1.00 1 d . . .
N(1) N 0.2161(5) 0.1649(5) 0.1777(4) 0.0234(10) Uani 1.00 1 d . . .
C(1) C -0.0988(6) 0.2745(5) 0.1006(4) 0.0216(11) Uani 1.00 1 d . . .
C(2) C -0.2689(6) 0.3149(5) 0.0982(4) 0.0247(12) Uani 1.00 1 d . . .
C(3) C -0.3977(6) 0.4454(6) 0.1429(5) 0.0330(13) Uani 1.00 1 d . . .
C(4) C -0.3600(7) 0.5383(6) 0.1912(5) 0.0344(14) Uani 1.00 1 d . . .
C(5) C -0.1911(7) 0.5015(6) 0.1947(5) 0.0304(13) Uani 1.00 1 d . . .
C(6) C -0.0606(6) 0.3715(5) 0.1490(4) 0.0249(12) Uani 1.00 1 d . . .
C(7) C 0.1215(6) 0.3387(6) 0.1502(5) 0.0288(13) Uani 1.00 1 d . . .
C(8) C 0.1572(7) 0.0808(6) 0.3059(4) 0.0281(13) Uani 1.00 1 d . . .
C(9) C 0.1666(6) -0.0872(6) 0.3123(4) 0.0226(11) Uani 1.00 1 d . . .
C(10) C 0.1925(7) -0.2070(6) 0.4239(5) 0.0321(14) Uani 1.00 1 d . . .
C(11) C 0.1911(8) -0.3603(7) 0.4392(5) 0.0376(15) Uani 1.00 1 d . . .
C(12) C 0.1688(7) -0.3967(6) 0.3412(5) 0.0339(14) Uani 1.00 1 d . . .
C(13) C 0.1457(6) -0.2792(6) 0.2290(4) 0.0271(12) Uani 1.00 1 d . . .
C(14) C 0.1457(5) -0.1237(5) 0.2128(4) 0.0202(11) Uani 1.00 1 d . . .
C(15) C 0.4010(7) 0.1247(7) 0.1459(6) 0.0382(16) Uani 1.00 1 d . . .
C(16) C 0.3165(15) 0.0132(18) 0.6249(11) 0.045(3) Uani 0.50 1 d P . .
C(17) C 0.3083(12) 0.1780(11) 0.5964(8) 0.072(2) Uani 1.00 1 d . . .
C(18) C 0.4491(18) 0.2078(16) 0.4865(15) 0.051(4) Uani 0.50 1 d P . .
C(19) C 0.5627(8) 0.0988(7) 0.4307(6) 0.0419(17) Uani 1.00 1 d . . .
C(20) C 0.5745(14) -0.0642(14) 0.4607(10) 0.035(2) Uani 0.50 1 d P . .
H(1) H -0.2971 0.2503 0.0651 0.030 Uiso 1.00 1 c R . .
H(2) H -0.5131 0.4711 0.1391 0.037 Uiso 1.00 1 c R . .
H(3) H -0.4490 0.6277 0.2230 0.037 Uiso 1.00 1 c R . .
H(4) H -0.1644 0.5664 0.2286 0.037 Uiso 1.00 1 c R . .
H(5) H 0.1221 0.3849 0.2154 0.038 Uiso 1.00 1 c R . .
H(6) H 0.1764 0.3910 0.0663 0.038 Uiso 1.00 1 c R . .
H(7) H 0.2289 0.0708 0.3605 0.036 Uiso 1.00 1 c R . .
H(8) H 0.0374 0.1457 0.3368 0.036 Uiso 1.00 1 c R . .
H(9) H 0.2114 -0.1827 0.4911 0.040 Uiso 1.00 1 c R . .
H(10) H 0.2058 -0.4406 0.5173 0.045 Uiso 1.00 1 c R . .
H(11) H 0.1689 -0.5029 0.3505 0.040 Uiso 1.00 1 c R . .
H(12) H 0.1298 -0.3051 0.1612 0.033 Uiso 1.00 1 c R . .
H(13) H 0.4358 0.1422 0.2107 0.049 Uiso 1.00 1 c R . .
H(14) H 0.4575 0.0104 0.1418 0.049 Uiso 1.00 1 c R . .
H(15) H 0.4334 0.1945 0.0639 0.049 Uiso 1.00 1 c R . .

loop_
_atom_site_aniso_label
_atom_site_aniso_U_11
_atom_site_aniso_U_22
_atom_site_aniso_U_33
_atom_site_aniso_U_12
_atom_site_aniso_U_13
_atom_site_aniso_U_23
Bi(1) 0.01675(9) 0.01980(9) 0.01875(9) -0.00501(6) -0.00576(6) -0.00671(6)
N(1) 0.021(2) 0.030(2) 0.030(2) -0.0133(17) -0.0097(16) -0.0105(17)
C(1) 0.025(2) 0.022(2) 0.020(2) -0.0099(19) -0.0033(18) -0.0065(18)
C(2) 0.020(2) 0.022(2) 0.032(2) -0.0064(19) -0.0056(19) -0.009(2)
C(3) 0.022(2) 0.030(2) 0.040(3) -0.004(2) -0.007(2) -0.007(2)
C(4) 0.035(3) 0.024(2) 0.032(2) -0.000(2) -0.002(2) -0.011(2)
C(5) 0.039(3) 0.023(2) 0.030(2) -0.008(2) -0.008(2) -0.012(2)
C(6) 0.030(2) 0.021(2) 0.024(2) -0.009(2) -0.008(2) -0.0043(19)
C(7) 0.036(2) 0.026(2) 0.033(2) -0.014(2) -0.013(2) -0.008(2)
C(8) 0.035(2) 0.032(2) 0.024(2) -0.011(2) -0.012(2) -0.010(2)
C(9) 0.020(2) 0.027(2) 0.023(2) -0.0068(19) -0.0082(18) -0.0081(19)
C(10) 0.037(3) 0.037(2) 0.025(2) -0.013(2) -0.012(2) -0.006(2)
C(11) 0.051(3) 0.035(2) 0.025(2) -0.017(2) -0.014(2) 0.002(2)
C(12) 0.045(3) 0.024(2) 0.032(2) -0.011(2) -0.012(2) -0.003(2)
C(13) 0.031(2) 0.025(2) 0.028(2) -0.008(2) -0.010(2) -0.008(2)
C(14) 0.018(2) 0.023(2) 0.020(2) -0.0047(17) -0.0057(17) -0.0059(18)
C(15) 0.027(2) 0.045(3) 0.049(3) -0.018(2) -0.013(2) -0.008(2)
C(16) 0.029(6) 0.073(9) 0.031(6) -0.023(6) -0.002(4) -0.009(6)
C(17) 0.074(5) 0.067(5) 0.067(5) -0.010(4) -0.028(4) -0.015(4)
C(18) 0.048(7) 0.037(6) 0.069(9) -0.005(6) -0.036(7) -0.002(6)
C(19) 0.046(3) 0.038(3) 0.043(3) -0.015(2) -0.029(2) 0.007(2)
C(20) 0.028(5) 0.039(6) 0.030(5) 0.004(4) -0.019(4) -0.007(4)

loop_
_atom_type_symbol
_atom_type_description
_atom_type_scat_dispersion_real
_atom_type_scat_dispersion_imag
_atom_type_scat_source
C C 0.003 0.002
;
International Tables for Crystallography
(1992, Vol. C, Tables 4.2.6.8 and 6.1.1.4)
;
H H 0.000 0.000
;
International Tables for Crystallography
(1992, Vol. C, Table 6.1.1.4)
;
N N 0.006 0.003
;
International Tables for Crystallography
(1992, Vol. C, Tables 4.2.6.8 and 6.1.1.4)
;
Bi Bi -4.108 10.257
;
International Tables for Crystallography
(1992, Vol. C, Tables 4.2.6.8 and 6.1.1.4)
;

loop_
_geom_angle_atom_site_label_1
_geom_angle_atom_site_label_2
_geom_angle_atom_site_label_3
_geom_angle
_geom_angle_publ_flag
_geom_angle_site_symmetry_1
_geom_angle_site_symmetry_2
_geom_angle_site_symmetry_3
Bi(1) Bi(1) N(1) 152.06(8) yes 2_555 . .
Bi(1) Bi(1) C(1) 95.00(17) yes 2_555 . .
Bi(1) Bi(1) C(14) 92.55(16) yes 2_555 . .
N(1) Bi(1) C(1) 68.44(18) yes . . .
N(1) Bi(1) C(14) 68.94(18) yes . . .
C(1) Bi(1) C(14) 98.12(15) yes . . .
Bi(1) N(1) C(7) 101.6(3) yes . . .
Bi(1) N(1) C(8) 105.1(4) yes . . .
Bi(1) N(1) C(15) 110.8(4) yes . . .
C(7) N(1) C(8) 113.0(3) yes . . .
C(7) N(1) C(15) 113.4(4) yes . . .
C(8) N(1) C(15) 112.1(4) yes . . .
Bi(1) C(1) C(2) 122.8(4) yes . . .
Bi(1) C(1) C(6) 119.3(3) yes . . .
C(2) C(1) C(6) 117.9(4) yes . . .
C(1) C(2) C(3) 121.7(6) yes . . .
C(2) C(3) C(4) 120.1(5) yes . . .
C(3) C(4) C(5) 119.6(5) yes . . .
C(4) C(5) C(6) 120.7(6) yes . . .
C(1) C(6) C(5) 120.0(5) yes . . .
C(1) C(6) C(7) 120.8(4) yes . . .
C(5) C(6) C(7) 119.2(6) yes . . .
N(1) C(7) C(6) 110.5(5) yes . . .
N(1) C(8) C(9) 112.0(4) yes . . .
C(8) C(9) C(10) 118.1(5) yes . . .
C(8) C(9) C(14) 122.2(4) yes . . .
C(10) C(9) C(14) 119.7(5) yes . . .
C(9) C(10) C(11) 121.1(6) yes . . .
C(10) C(11) C(12) 119.4(5) yes . . .
C(11) C(12) C(13) 119.9(6) yes . . .
C(12) C(13) C(14) 121.1(6) yes . . .
Bi(1) C(14) C(9) 120.9(3) yes . . .
Bi(1) C(14) C(13) 120.4(4) yes . . .
C(9) C(14) C(13) 118.7(4) yes . . .
C(17) C(16) C(19) 124.7(10) yes . . 2_656
C(17) C(16) C(20) 58.4(9) yes . . 2_656
C(19) C(16) C(20) 66.3(8) yes 2_656 . 2_656
C(16) C(17) C(18) 110.4(9) yes . . .
C(16) C(17) C(20) 54.1(8) yes . . 2_656
C(18) C(17) C(20) 56.3(8) yes . . 2_656
C(17) C(18) C(19) 124.1(12) yes . . .
C(17) C(18) C(20) 55.0(8) yes . . 2_656
C(19) C(18) C(20) 69.1(9) yes . . 2_656
C(16) C(19) C(18) 178.0(14) yes 2_656 . .
C(16) C(19) C(20) 54.9(8) yes 2_656 . .
C(16) C(19) C(20) 123.1(9) yes 2_656 . 2_656
C(18) C(19) C(20) 125.8(9) yes . . .
C(18) C(19) C(20) 57.6(8) yes . . 2_656
C(20) C(19) C(20) 68.2(7) yes . . 2_656
C(16) C(20) C(17) 67.5(9) yes 2_656 . 2_656
C(16) C(20) C(18) 136.1(12) yes 2_656 . 2_656
C(16) C(20) C(19) 58.7(9) yes 2_656 . .
C(16) C(20) C(19) 170.1(14) yes 2_656 . 2_656
C(16) C(20) C(20) 116.9(12) yes 2_656 . 2_656
C(17) C(20) C(18) 68.7(9) yes 2_656 . 2_656
C(17) C(20) C(19) 126.2(9) yes 2_656 . .
C(17) C(20) C(19) 122.0(10) yes 2_656 . 2_656
C(17) C(20) C(20) 175.5(11) yes 2_656 . 2_656
C(18) C(20) C(19) 165.0(10) yes 2_656 . .
C(18) C(20) C(19) 53.3(7) yes 2_656 . 2_656
C(18) C(20) C(20) 106.8(9) yes 2_656 . 2_656
C(19) C(20) C(19) 111.8(8) yes . . 2_656
C(19) C(20) C(20) 58.2(6) yes . . 2_656
C(19) C(20) C(20) 53.5(6) yes 2_656 . 2_656
C(1) C(2) H(1) 118.9 no . . .
C(3) C(2) H(1) 119.3 no . . .
C(2) C(3) H(2) 119.9 no . . .
C(4) C(3) H(2) 120.0 no . . .
C(3) C(4) H(3) 120.2 no . . .
C(5) C(4) H(3) 120.2 no . . .
C(4) C(5) H(4) 119.8 no . . .
C(6) C(5) H(4) 119.6 no . . .
N(1) C(7) H(5) 109.3 no . . .
N(1) C(7) H(6) 109.2 no . . .
C(6) C(7) H(5) 109.4 no . . .
C(6) C(7) H(6) 109.0 no . . .
H(5) C(7) H(6) 109.5 no . . .
N(1) C(8) H(7) 108.9 no . . .
N(1) C(8) H(8) 108.7 no . . .
C(9) C(8) H(7) 109.0 no . . .
C(9) C(8) H(8) 108.8 no . . .
H(7) C(8) H(8) 109.5 no . . .
C(9) C(10) H(9) 119.5 no . . .
C(11) C(10) H(9) 119.4 no . . .
C(10) C(11) H(10) 120.3 no . . .
C(12) C(11) H(10) 120.3 no . . .
C(11) C(12) H(11) 120.1 no . . .
C(13) C(12) H(11) 120.0 no . . .
C(12) C(13) H(12) 119.5 no . . .
C(14) C(13) H(12) 119.3 no . . .
N(1) C(15) H(13) 109.5 no . . .
N(1) C(15) H(14) 109.5 no . . .
N(1) C(15) H(15) 109.4 no . . .
H(13) C(15) H(14) 109.5 no . . .
H(13) C(15) H(15) 109.5 no . . .
H(14) C(15) H(15) 109.5 no . . .

loop_
_geom_bond_atom_site_label_1
_geom_bond_atom_site_label_2
_geom_bond_distance
_geom_bond_publ_flag
_geom_bond_site_symmetry_1
_geom_bond_site_symmetry_2
Bi(1) Bi(1) 3.0707(3) yes . 2_555
Bi(1) N(1) 2.763(6) yes . .
Bi(1) C(1) 2.284(4) yes . .
Bi(1) C(14) 2.287(4) yes . .
N(1) C(7) 1.453(6) yes . .
N(1) C(8) 1.457(6) yes . .
N(1) C(15) 1.464(7) yes . .
C(1) C(2) 1.398(7) yes . .
C(1) C(6) 1.407(9) yes . .
C(2) C(3) 1.389(6) yes . .
C(3) C(4) 1.369(11) yes . .
C(4) C(5) 1.398(9) yes . .
C(5) C(6) 1.396(6) yes . .
C(6) C(7) 1.514(8) yes . .
C(8) C(9) 1.513(8) yes . .
C(9) C(10) 1.396(6) yes . .
C(9) C(14) 1.391(9) yes . .
C(10) C(11) 1.386(10) yes . .
C(11) C(12) 1.380(11) yes . .
C(12) C(13) 1.389(6) yes . .
C(13) C(14) 1.399(8) yes . .
C(16) C(17) 1.43(2) yes . .
C(16) C(19) 1.313(14) yes . 2_656
C(17) C(18) 1.504(16) yes . .
C(18) C(19) 1.276(15) yes . .
C(19) C(20) 1.406(15) yes . .
C(19) C(20) 1.487(12) yes . 2_656
C(2) H(1) 0.960 no . .
C(3) H(2) 0.960 no . .
C(4) H(3) 0.960 no . .
C(5) H(4) 0.960 no . .
C(7) H(5) 0.990 no . .
C(7) H(6) 0.990 no . .
C(8) H(7) 0.990 no . .
C(8) H(8) 0.990 no . .
C(10) H(9) 0.960 no . .
C(11) H(10) 0.960 no . .
C(12) H(11) 0.960 no . .
C(13) H(12) 0.960 no . .
C(15) H(13) 0.980 no . .
C(15) H(14) 0.980 no . .
C(15) H(15) 0.980 no . .
